data_7155458
loop_
_publ_author_name
'Zhang, Lin'
'Xiao, Pin'
'Guan, Xiaoxue'
'Huang, Zhouliang'
'Zhang, Jingping'
'Bi, Xihe'

_publ_section_title
;
 Silver-mediated radical coupling reaction of isocyanides and
 alcohols/phenols in the presence of water: unprecedented hydration and
 radical coupling reaction sequence.
;
_journal_issue 7
_journal_name_full 'Organic &amp; biomolecular chemistry'
_journal_page_first 1580
_journal_page_last 1583
_journal_paper_doi 10.1039/c7ob00019g
_journal_volume 15
_journal_year 2017
_chemical_formula_sum 'C7.5 H7 Cl0.5 N0.5 O1.5'
_chemical_formula_weight 145.86
_chemical_name_systematic
;
 ?
;
_space_group_crystal_system triclinic
_space_group_IT_number 2
_space_group_name_Hall '-P 1'
_space_group_name_H-M_alt 'P -1'
_symmetry_space_group_name_Hall '-P 1'
_symmetry_space_group_name_H-M 'P -1'
_audit_creation_method SHELXL-2013
_audit_update_record
;
2015-11-12 deposited with the CCDC.
2017-01-17 downloaded from the CCDC.
;
_cell_angle_alpha 96.51
_cell_angle_beta 95.82
_cell_angle_gamma 90.74
_cell_formula_units_Z 2
_cell_length_a 5.407
_cell_length_b 7.782
_cell_length_c 16.311
_cell_measurement_temperature 293(2)
_cell_volume 678.175
_computing_structure_refinement 'SHELXL-2013 (Sheldrick, 2013)'
_diffrn_ambient_temperature 293(2)
_diffrn_measured_fraction_theta_full 0.976
_diffrn_measured_fraction_theta_max 0.902
_diffrn_radiation_type MoK\a
_diffrn_radiation_wavelength 0.71073
_diffrn_reflns_av_R_equivalents 0.0183
_diffrn_reflns_av_unetI/netI 0.0348
_diffrn_reflns_Laue_measured_fraction_full 0.976
_diffrn_reflns_Laue_measured_fraction_max 0.902
_diffrn_reflns_limit_h_max 7
_diffrn_reflns_limit_h_min -3
_diffrn_reflns_limit_k_max 9
_diffrn_reflns_limit_k_min -10
_diffrn_reflns_limit_l_max 21
_diffrn_reflns_limit_l_min -20
_diffrn_reflns_number 4161
_diffrn_reflns_point_group_measured_fraction_full 0.976
_diffrn_reflns_point_group_measured_fraction_max 0.902
_diffrn_reflns_theta_full 25.242
_diffrn_reflns_theta_max 28.245
_diffrn_reflns_theta_min 2.527
_exptl_absorpt_coefficient_mu 0.144
_exptl_crystal_density_diffrn 0.714
_exptl_crystal_F_000 152
_refine_diff_density_max 1.563
_refine_diff_density_min -1.722
_refine_diff_density_rms 0.166
_refine_ls_extinction_method none
_refine_ls_goodness_of_fit_ref 2.536
_refine_ls_hydrogen_treatment undef
_refine_ls_matrix_type full
_refine_ls_number_parameters 81
_refine_ls_number_reflns 3028
_refine_ls_number_restraints 0
_refine_ls_restrained_S_all 2.536
_refine_ls_R_factor_all 0.1285
_refine_ls_R_factor_gt 0.1170
_refine_ls_shift/su_max 1.008
_refine_ls_shift/su_mean 0.243
_refine_ls_structure_factor_coef Fsqd
_refine_ls_weighting_details 'w=1/[\s^2^(Fo^2^)+(0.1000P)^2^] where P=(Fo^2^+2Fc^2^)/3'
_refine_ls_weighting_scheme calc
_refine_ls_wR_factor_gt 0.3289
_refine_ls_wR_factor_ref 0.3514
_reflns_Friedel_coverage 0.000
_reflns_number_gt 2568
_reflns_number_total 3028
_reflns_threshold_expression 'I > 2\s(I)'
_cod_data_source_file c7ob00019g2.cif
_cod_data_source_block shelx
_cod_depositor_comments 'Adding full bibliography for 7155457--7155459.cif.'
_cod_original_cell_volume 678.2
_cod_original_formula_sum 'C7.50 H7 Cl0.50 N0.50 O1.50'
_cod_database_code 7155458
_shelx_space_group_comment
;
The symmetry employed for this shelxl refinement is uniquely defined
by the following loop, which should always be used as a source of
symmetry information in preference to the above space-group names.
They are only intended as comments.
;
_shelxl_version_number 2013-4

loop_
_space_group_symop_operation_xyz
'x, y, z'
'-x, -y, -z'

loop_
_atom_site_label
_atom_site_type_symbol
_atom_site_fract_x
_atom_site_fract_y
_atom_site_fract_z
_atom_site_U_iso_or_equiv
_atom_site_adp_type
_atom_site_occupancy
_atom_site_site_symmetry_order
_atom_site_calc_flag
Cl1 Cl 0.7217(2) 0.33174(14) -0.42923(7) 0.0400(5) Uiso 1 1 d
O1 O 0.6740(6) 0.7281(4) -0.04686(18) 0.0316(7) Uiso 1 1 d
C11 C 0.9436(7) 1.0349(5) 0.3309(2) 0.0246(9) Uiso 1 1 d
O3 O 0.4179(6) 0.8212(4) 0.0499(2) 0.0383(8) Uiso 1 1 d
O2 O 0.9627(6) 1.0904(4) 0.41347(19) 0.0329(8) Uiso 1 1 d
C6 C 0.7474(8) 0.4974(5) -0.1869(3) 0.0288(9) Uiso 1 1 d
C3 C 0.4340(8) 0.5306(5) -0.3317(3) 0.0296(9) Uiso 1 1 d
C8 C 0.8644(7) 0.9125(5) 0.1615(2) 0.0233(8) Uiso 1 1 d
C9 C 1.0780(8) 1.0117(5) 0.1938(3) 0.0274(9) Uiso 1 1 d
C1 C 0.8047(8) 0.4173(5) -0.2629(3) 0.0288(9) Uiso 1 1 d
C4 C 0.3813(8) 0.6111(5) -0.2551(3) 0.0295(9) Uiso 1 1 d
N1 N 0.8430(7) 0.8430(4) 0.0766(2) 0.0286(8) Uiso 1 1 d
C19 C 0.6284(8) 0.8017(5) 0.0298(3) 0.0279(9) Uiso 1 1 d
C13 C 0.6908(8) 0.8744(5) 0.2155(2) 0.0255(9) Uiso 1 1 d
C5 C 0.5326(7) 0.5945(5) -0.1829(2) 0.0240(8) Uiso 1 1 d
C10 C 1.1176(7) 1.0741(5) 0.2775(3) 0.0254(9) Uiso 1 1 d
C7 C 0.4547(9) 0.6746(6) -0.1018(3) 0.0336(10) Uiso 1 1 d
C14 C 1.1912(9) 1.1660(6) 0.4515(3) 0.0349(10) Uiso 1 1 d
C12 C 0.7302(8) 0.9373(5) 0.2986(2) 0.0257(9) Uiso 1 1 d
C2 C 0.6468(8) 0.4341(5) -0.3341(3) 0.0259(9) Uiso 1 1 d

loop_
_atom_type_symbol
_atom_type_description
_atom_type_scat_dispersion_real
_atom_type_scat_dispersion_imag
_atom_type_scat_source
C C 0.0033 0.0016 'International Tables Vol C Tables 4.2.6.8 and 6.1.1.4'
H H 0.0000 0.0000 'International Tables Vol C Tables 4.2.6.8 and 6.1.1.4'
N N 0.0061 0.0033 'International Tables Vol C Tables 4.2.6.8 and 6.1.1.4'
O O 0.0106 0.0060 'International Tables Vol C Tables 4.2.6.8 and 6.1.1.4'
Cl Cl 0.1484 0.1585 'International Tables Vol C Tables 4.2.6.8 and 6.1.1.4'

loop_
_geom_angle_atom_site_label_1
_geom_angle_atom_site_label_2
_geom_angle_atom_site_label_3
_geom_angle
C19 O1 C7 114.5(3)
O2 C11 C10 124.4(4)
O2 C11 C12 116.4(3)
C10 C11 C12 119.2(4)
C11 O2 C14 118.4(3)
C5 C6 C1 119.7(4)
C4 C3 C2 117.8(4)
C9 C8 N1 118.4(3)
C9 C8 C13 118.8(4)
N1 C8 C13 122.6(4)
C10 C9 C8 121.2(4)
C2 C1 C6 119.5(4)
C3 C4 C5 121.8(4)
C19 N1 C8 124.9(4)
O3 C19 N1 127.4(4)
O3 C19 O1 122.6(4)
N1 C19 O1 110.0(3)
C12 C13 C8 119.8(4)
C6 C5 C4 119.3(4)
C6 C5 C7 121.7(4)
C4 C5 C7 118.9(4)
C9 C10 C11 119.5(4)
O1 C7 C5 108.7(3)
C13 C12 C11 121.4(4)
C1 C2 C3 121.7(4)
C1 C2 Cl1 118.9(3)
C3 C2 Cl1 119.4(3)

loop_
_geom_bond_atom_site_label_1
_geom_bond_atom_site_label_2
_geom_bond_distance
Cl1 C2 1.749(4)
O1 C19 1.362(5)
O1 C7 1.439(5)
C11 O2 1.360(5)
C11 C10 1.399(6)
C11 C12 1.396(5)
O3 C19 1.223(5)
O2 C14 1.414(5)
C6 C5 1.397(6)
C6 C1 1.389(6)
C3 C4 1.390(6)
C3 C2 1.384(6)
C8 C9 1.403(5)
C8 N1 1.422(5)
C8 C13 1.402(5)
C9 C10 1.390(6)
C1 C2 1.389(6)
C4 C5 1.384(6)
N1 C19 1.337(5)
C13 C12 1.382(6)
C5 C7 1.499(6)
